data_1556120
loop_
_publ_author_name
'Boeckman, Jr, Robert K'
'Miller, Yan'
'Ryder, Todd R.'

_publ_section_title
;
 Diels-Alder reactions of cyclic isoimidium salts.
;
_journal_issue 20
_journal_name_full 'Organic letters'
_journal_page_first 4524
_journal_page_last 4527
_journal_paper_doi 10.1021/ol101831b
_journal_volume 12
_journal_year 2010
_chemical_absolute_configuration syn
_chemical_formula_moiety 'C20 H19 N O3'
_chemical_formula_sum 'C20 H19 N O3'
_chemical_formula_weight 321.36
_chemical_name_common boeyz03
_space_group_IT_number 19
_space_group_name_Hall 'P 2ac 2ab'
_space_group_name_H-M_alt 'P 21 21 21'
_symmetry_cell_setting orthorhombic
_symmetry_space_group_name_H-M 'P 21 21 21'
_atom_sites_solution_hydrogens geom
_atom_sites_solution_primary direct
_atom_sites_solution_secondary difmap
_audit_creation_method SHELXL-97
_cell_angle_alpha 90.00
_cell_angle_beta 90.00
_cell_angle_gamma 90.00
_cell_formula_units_Z 4
_cell_length_a 8.715(2)
_cell_length_b 9.891(2)
_cell_length_c 19.206(5)
_cell_measurement_reflns_used 4005
_cell_measurement_temperature 100.0(1)
_cell_measurement_theta_max 32.49
_cell_measurement_theta_min 2.32
_cell_volume 1655.6(7)
_computing_cell_refinement 'SAINT (Bruker, 2006)'
_computing_data_collection 'APEX2 (Bruker, 2006)'
_computing_data_reduction 'SAINT (Bruker, 2006)'
_computing_molecular_graphics 'SHELXTL (Bruker, 2000)'
_computing_publication_material 'SHELXTL (Bruker, 2000)'
_computing_structure_refinement 'SHELXL-97 (Sheldrick, 1997)'
_computing_structure_solution 'SHELXS-97 (Sheldrick, 1997)'
_diffrn_ambient_temperature 100.0(1)
_diffrn_measured_fraction_theta_full 0.997
_diffrn_measured_fraction_theta_max 0.997
_diffrn_measurement_device_type 'Bruker SMART APEX II CCD Platform'
_diffrn_measurement_method 'area detector, \w scans per \f'
_diffrn_radiation_monochromator graphite
_diffrn_radiation_source 'fine-focus sealed tube'
_diffrn_radiation_type MoK\a
_diffrn_radiation_wavelength 0.71073
_diffrn_reflns_av_R_equivalents 0.0404
_diffrn_reflns_av_sigmaI/netI 0.0232
_diffrn_reflns_limit_h_max 13
_diffrn_reflns_limit_h_min -13
_diffrn_reflns_limit_k_max 14
_diffrn_reflns_limit_k_min -14
_diffrn_reflns_limit_l_max 28
_diffrn_reflns_limit_l_min -29
_diffrn_reflns_number 27711
_diffrn_reflns_theta_full 32.57
_diffrn_reflns_theta_max 32.57
_diffrn_reflns_theta_min 2.12
_exptl_absorpt_coefficient_mu 0.087
_exptl_absorpt_correction_T_max 0.9863
_exptl_absorpt_correction_T_min 0.9728
_exptl_absorpt_correction_type multi-scan
_exptl_absorpt_process_details 'SADABS (Sheldrick, 2007)'
_exptl_crystal_colour colorless
_exptl_crystal_density_diffrn 1.289
_exptl_crystal_density_method 'not measured'
_exptl_crystal_description block
_exptl_crystal_F_000 680
_exptl_crystal_size_max 0.32
_exptl_crystal_size_mid 0.20
_exptl_crystal_size_min 0.16
_refine_diff_density_max 0.295
_refine_diff_density_min -0.179
_refine_diff_density_rms 0.043
_refine_ls_extinction_method none
_refine_ls_goodness_of_fit_ref 1.027
_refine_ls_hydrogen_treatment refall
_refine_ls_matrix_type full
_refine_ls_number_parameters 293
_refine_ls_number_reflns 3387
_refine_ls_number_restraints 0
_refine_ls_restrained_S_all 1.027
_refine_ls_R_factor_all 0.0460
_refine_ls_R_factor_gt 0.0368
_refine_ls_shift/su_max 0.001
_refine_ls_shift/su_mean 0.000
_refine_ls_structure_factor_coef Fsqd
_refine_ls_weighting_details 'calc w=1/[\s^2^(Fo^2^)+(0.0592P)^2^+0.1376P] where P=(Fo^2^+2Fc^2^)/3'
_refine_ls_weighting_scheme calc
_refine_ls_wR_factor_gt 0.0904
_refine_ls_wR_factor_ref 0.0956
_reflns_number_gt 2953
_reflns_number_total 3387
_reflns_threshold_expression >2sigma(I)
_cod_data_source_file ol101831b_si_006.cif
_cod_data_source_block boeyz03
_cod_database_code 1556120

loop_
_symmetry_equiv_pos_as_xyz
'x, y, z'
'-x+1/2, -y, z+1/2'
'-x, y+1/2, -z+1/2'
'x+1/2, -y+1/2, -z'

loop_
_atom_site_label
_atom_site_type_symbol
_atom_site_fract_x
_atom_site_fract_y
_atom_site_fract_z
_atom_site_U_iso_or_equiv
_atom_site_adp_type
_atom_site_occupancy
_atom_site_symmetry_multiplicity
_atom_site_calc_flag
O1 O 0.41471(17) 0.25769(13) 0.70193(6) 0.0356(3) Uani 1 1 d
O2 O 0.44145(13) 0.32040(11) 0.81192(6) 0.0262(2) Uani 1 1 d
H1 H 0.492(3) 0.292(3) 0.8514(12) 0.045(6) Uiso 1 1 d
O3 O 0.57439(13) 0.22609(10) 0.91549(5) 0.0221(2) Uani 1 1 d
N1 N 0.71283(13) 0.04371(12) 0.94571(6) 0.0168(2) Uani 1 1 d
C1 C 0.47096(17) 0.23899(15) 0.75905(8) 0.0236(3) Uani 1 1 d
C2 C 0.57606(17) 0.12152(14) 0.76881(7) 0.0208(2) Uani 1 1 d
H2 H 0.589(2) 0.074(2) 0.7261(10) 0.026(5) Uiso 1 1 d
C3 C 0.64868(16) 0.07122(14) 0.82477(7) 0.0192(2) Uani 1 1 d
H3 H 0.708(2) -0.002(2) 0.8166(9) 0.015(4) Uiso 1 1 d
C4 C 0.64294(15) 0.12003(14) 0.89785(7) 0.0175(2) Uani 1 1 d
C5 C 0.71209(16) 0.08342(14) 1.02009(7) 0.0188(2) Uani 1 1 d
H5 H 0.743(2) 0.179(2) 1.0225(10) 0.025(5) Uiso 1 1 d
C6 C 0.55811(16) 0.05844(14) 1.05521(7) 0.0206(2) Uani 1 1 d
C7 C 0.5473(2) 0.08493(17) 1.12653(8) 0.0318(4) Uani 1 1 d
H7 H 0.637(3) 0.116(2) 1.1544(12) 0.034(6) Uiso 1 1 d
C8 C 0.4098(3) 0.0609(2) 1.16173(10) 0.0430(5) Uani 1 1 d
H8 H 0.408(3) 0.077(3) 1.2094(14) 0.056(7) Uiso 1 1 d
C9 C 0.2842(2) 0.0101(2) 1.12669(12) 0.0431(5) Uani 1 1 d
H9 H 0.178(3) -0.011(3) 1.1501(13) 0.051(7) Uiso 1 1 d
C10 C 0.29396(19) -0.01593(19) 1.05611(11) 0.0353(4) Uani 1 1 d
H10 H 0.207(3) -0.048(3) 1.0325(12) 0.042(6) Uiso 1 1 d
C11 C 0.43124(16) 0.00786(16) 1.02067(8) 0.0247(3) Uani 1 1 d
H11 H 0.437(3) -0.011(2) 0.9709(10) 0.031(5) Uiso 1 1 d
C12 C 0.83821(17) -0.00757(17) 1.05006(7) 0.0232(3) Uani 1 1 d
H12A H 0.942(2) 0.034(2) 1.0406(9) 0.024(5) Uiso 1 1 d
H12B H 0.825(2) -0.020(2) 1.1005(10) 0.020(4) Uiso 1 1 d
C13 C 0.81625(16) -0.13783(15) 1.00883(7) 0.0213(3) Uani 1 1 d
H13B H 0.904(2) -0.206(2) 1.0104(10) 0.030(5) Uiso 1 1 d
H13A H 0.721(2) -0.188(2) 1.0239(10) 0.023(5) Uiso 1 1 d
C14 C 0.79352(15) -0.08640(13) 0.93380(7) 0.0162(2) Uani 1 1 d
H14 H 0.731(2) -0.1450(19) 0.9078(9) 0.017(4) Uiso 1 1 d
C15 C 0.94714(15) -0.07139(14) 0.89726(6) 0.0167(2) Uani 1 1 d
C16 C 1.01273(17) -0.18758(15) 0.86925(7) 0.0216(3) Uani 1 1 d
H16 H 0.957(2) -0.270(2) 0.8696(9) 0.024(5) Uiso 1 1 d
C17 C 1.16037(18) -0.18392(17) 0.84158(8) 0.0255(3) Uani 1 1 d
H17 H 1.204(3) -0.267(2) 0.8233(12) 0.034(5) Uiso 1 1 d
C18 C 1.24158(17) -0.06377(19) 0.84065(8) 0.0266(3) Uani 1 1 d
H18 H 1.348(2) -0.062(2) 0.8229(10) 0.028(5) Uiso 1 1 d
C19 C 1.17610(19) 0.0523(2) 0.86690(9) 0.0315(3) Uani 1 1 d
H19 H 1.232(3) 0.136(3) 0.8638(13) 0.050(7) Uiso 1 1 d
C20 C 1.02815(17) 0.04935(17) 0.89538(8) 0.0260(3) Uani 1 1 d
H20 H 0.984(2) 0.129(2) 0.9133(10) 0.027(5) Uiso 1 1 d

loop_
_atom_site_aniso_label
_atom_site_aniso_U_11
_atom_site_aniso_U_22
_atom_site_aniso_U_33
_atom_site_aniso_U_23
_atom_site_aniso_U_13
_atom_site_aniso_U_12
O1 0.0468(7) 0.0267(6) 0.0332(6) 0.0040(5) -0.0186(5) 0.0009(6)
O2 0.0280(5) 0.0204(5) 0.0302(5) 0.0026(4) -0.0034(4) 0.0036(4)
O3 0.0255(5) 0.0184(4) 0.0223(4) 0.0000(4) 0.0021(4) 0.0036(4)
N1 0.0166(5) 0.0178(5) 0.0159(4) -0.0015(4) 0.0022(4) 0.0003(4)
C1 0.0242(7) 0.0183(6) 0.0284(7) 0.0041(5) -0.0049(5) -0.0048(5)
C2 0.0222(6) 0.0199(6) 0.0203(6) 0.0002(5) -0.0002(5) -0.0026(5)
C3 0.0198(6) 0.0190(6) 0.0189(5) -0.0005(5) 0.0016(5) -0.0002(5)
C4 0.0160(5) 0.0172(5) 0.0193(5) 0.0003(5) 0.0026(4) -0.0021(5)
C5 0.0211(6) 0.0194(6) 0.0159(5) -0.0021(5) 0.0014(4) -0.0024(5)
C6 0.0241(6) 0.0156(5) 0.0222(6) 0.0011(5) 0.0073(5) 0.0041(5)
C7 0.0462(10) 0.0247(7) 0.0245(7) -0.0036(6) 0.0129(7) 0.0001(7)
C8 0.0640(13) 0.0307(8) 0.0344(8) 0.0015(7) 0.0308(9) 0.0081(9)
C9 0.0360(9) 0.0321(9) 0.0611(12) 0.0184(9) 0.0306(9) 0.0152(8)
C10 0.0193(6) 0.0321(8) 0.0546(11) 0.0177(8) 0.0098(7) 0.0070(6)
C11 0.0183(6) 0.0245(7) 0.0313(7) 0.0069(6) 0.0047(5) 0.0040(5)
C12 0.0215(6) 0.0305(7) 0.0176(6) -0.0002(5) -0.0025(5) 0.0012(6)
C13 0.0212(6) 0.0237(6) 0.0189(6) 0.0037(5) 0.0023(5) 0.0024(5)
C14 0.0144(5) 0.0151(5) 0.0189(5) 0.0002(4) 0.0016(4) -0.0002(4)
C15 0.0151(5) 0.0194(6) 0.0155(5) 0.0005(4) 0.0007(4) -0.0004(5)
C16 0.0236(6) 0.0180(6) 0.0233(6) 0.0022(5) 0.0066(5) 0.0017(5)
C17 0.0252(6) 0.0273(7) 0.0241(6) 0.0052(6) 0.0084(5) 0.0083(6)
C18 0.0168(6) 0.0405(8) 0.0225(6) 0.0021(6) 0.0037(5) -0.0007(6)
C19 0.0228(7) 0.0348(8) 0.0370(8) -0.0073(7) 0.0076(6) -0.0123(7)
C20 0.0203(6) 0.0246(7) 0.0330(7) -0.0072(6) 0.0079(6) -0.0050(6)

loop_
_atom_type_symbol
_atom_type_description
_atom_type_scat_dispersion_real
_atom_type_scat_dispersion_imag
_atom_type_scat_source
C C 0.0033 0.0000 'International Tables Vol C Tables 4.2.6.8 and 6.1.1.4'
H H 0.0000 0.0000 'International Tables Vol C Tables 4.2.6.8 and 6.1.1.4'
N N 0.0061 0.0000 'International Tables Vol C Tables 4.2.6.8 and 6.1.1.4'
O O 0.0106 0.0000 'International Tables Vol C Tables 4.2.6.8 and 6.1.1.4'

loop_
_geom_angle_atom_site_label_1
_geom_angle_atom_site_label_2
_geom_angle_atom_site_label_3
_geom_angle
C1 O2 H1 110.5(16)
C4 N1 C5 120.76(11)
C4 N1 C14 126.85(11)
C5 N1 C14 112.37(10)
O1 C1 O2 121.48(14)
O1 C1 C2 118.66(14)
O2 C1 C2 119.86(13)
C3 C2 C1 132.74(14)
C3 C2 H2 116.7(12)
C1 C2 H2 110.5(12)
C2 C3 C4 128.32(13)
C2 C3 H3 115.3(11)
C4 C3 H3 116.4(11)
O3 C4 N1 120.26(12)
O3 C4 C3 122.92(13)
N1 C4 C3 116.81(12)
N1 C5 C6 112.83(11)
N1 C5 C12 101.73(11)
C6 C5 C12 111.74(12)
N1 C5 H5 107.4(11)
C6 C5 H5 112.1(12)
C12 C5 H5 110.5(12)
C11 C6 C7 118.92(15)
C11 C6 C5 123.44(12)
C7 C6 C5 117.61(14)
C8 C7 C6 120.04(19)
C8 C7 H7 117.8(13)
C6 C7 H7 122.1(13)
C9 C8 C7 120.44(17)
C9 C8 H8 121.9(17)
C7 C8 H8 117.6(18)
C8 C9 C10 119.83(17)
C8 C9 H9 124.3(14)
C10 C9 H9 115.9(14)
C9 C10 C11 119.9(2)
C9 C10 H10 119.2(14)
C11 C10 H10 120.8(14)
C6 C11 C10 120.81(16)
C6 C11 H11 120.0(14)
C10 C11 H11 119.2(14)
C13 C12 C5 102.19(11)
C13 C12 H12A 111.1(11)
C5 C12 H12A 109.8(11)
C13 C12 H12B 113.2(12)
C5 C12 H12B 110.9(11)
H12A C12 H12B 109.5(15)
C12 C13 C14 102.88(11)
C12 C13 H13B 116.8(12)
C14 C13 H13B 110.1(11)
C12 C13 H13A 111.7(11)
C14 C13 H13A 108.9(11)
H13B C13 H13A 106.3(16)
N1 C14 C15 113.83(11)
N1 C14 C13 101.71(10)
C15 C14 C13 110.55(11)
N1 C14 H14 109.9(11)
C15 C14 H14 109.1(11)
C13 C14 H14 111.6(11)
C20 C15 C16 119.45(12)
C20 C15 C14 122.99(12)
C16 C15 C14 117.38(12)
C15 C16 C17 120.37(14)
C15 C16 H16 119.7(12)
C17 C16 H16 119.9(12)
C18 C17 C16 120.00(14)
C18 C17 H17 121.5(13)
C16 C17 H17 118.5(13)
C19 C18 C17 119.95(13)
C19 C18 H18 120.1(13)
C17 C18 H18 119.9(13)
C18 C19 C20 120.47(16)
C18 C19 H19 119.0(16)
C20 C19 H19 120.4(16)
C15 C20 C19 119.74(15)
C15 C20 H20 120.0(13)
C19 C20 H20 120.2(13)

loop_
_geom_bond_atom_site_label_1
_geom_bond_atom_site_label_2
_geom_bond_distance
O1 C1 1.2159(18)
O2 C1 1.3211(19)
O2 H1 0.92(2)
O3 C4 1.2539(17)
N1 C4 1.3364(18)
N1 C5 1.4816(17)
N1 C14 1.4843(17)
C1 C2 1.491(2)
C2 C3 1.3428(19)
C2 H2 0.95(2)
C3 C4 1.4850(19)
C3 H3 0.899(19)
C5 C6 1.5221(19)
C5 C12 1.533(2)
C5 H5 0.98(2)
C6 C11 1.383(2)
C6 C7 1.398(2)
C7 C8 1.396(3)
C7 H7 0.99(2)
C8 C9 1.379(4)
C8 H8 0.93(3)
C9 C10 1.383(3)
C9 H9 1.05(3)
C10 C11 1.396(2)
C10 H10 0.94(2)
C11 H11 0.98(2)
C12 C13 1.524(2)
C12 H12A 1.01(2)
C12 H12B 0.984(19)
C13 C14 1.5411(19)
C13 H13B 1.02(2)
C13 H13A 1.01(2)
C14 C15 1.5188(18)
C14 H14 0.940(19)
C15 C20 1.388(2)
C15 C16 1.392(2)
C16 C17 1.393(2)
C16 H16 0.94(2)
C17 C18 1.383(2)
C17 H17 0.97(2)
C18 C19 1.377(3)
C18 H18 0.98(2)
C19 C20 1.401(2)
C19 H19 0.96(3)
C20 H20 0.95(2)

loop_
_geom_hbond_atom_site_label_D
_geom_hbond_atom_site_label_H
_geom_hbond_atom_site_label_A
_geom_hbond_distance_DH
_geom_hbond_distance_HA
_geom_hbond_distance_DA
_geom_hbond_angle_DHA
O2 H1 O3 0.92(2) 1.57(3) 2.4839(16) 173(3)

loop_
_geom_torsion_atom_site_label_1
_geom_torsion_atom_site_label_2
_geom_torsion_atom_site_label_3
_geom_torsion_atom_site_label_4
_geom_torsion
O1 C1 C2 C3 -176.36(16)
O2 C1 C2 C3 4.0(2)
C1 C2 C3 C4 1.1(3)
C5 N1 C4 O3 -0.64(19)
C14 N1 C4 O3 177.62(12)
C5 N1 C4 C3 -179.44(12)
C14 N1 C4 C3 -1.18(18)
C2 C3 C4 O3 -5.8(2)
C2 C3 C4 N1 172.99(14)
C4 N1 C5 C6 75.09(15)
C14 N1 C5 C6 -103.40(13)
C4 N1 C5 C12 -165.04(12)
C14 N1 C5 C12 16.46(14)
N1 C5 C6 C11 -1.84(19)
C12 C5 C6 C11 -115.76(15)
N1 C5 C6 C7 176.33(13)
C12 C5 C6 C7 62.42(17)
C11 C6 C7 C8 -0.3(2)
C5 C6 C7 C8 -178.53(15)
C6 C7 C8 C9 0.4(3)
C7 C8 C9 C10 -0.6(3)
C8 C9 C10 C11 0.7(3)
C7 C6 C11 C10 0.3(2)
C5 C6 C11 C10 178.47(13)
C9 C10 C11 C6 -0.5(2)
N1 C5 C12 C13 -36.70(13)
C6 C5 C12 C13 83.93(13)
C5 C12 C13 C14 44.10(13)
C4 N1 C14 C15 73.03(16)
C5 N1 C14 C15 -108.59(12)
C4 N1 C14 C13 -168.06(12)
C5 N1 C14 C13 10.33(14)
C12 C13 C14 N1 -33.20(13)
C12 C13 C14 C15 88.02(13)
N1 C14 C15 C20 19.95(18)
C13 C14 C15 C20 -93.79(16)
N1 C14 C15 C16 -164.94(12)
C13 C14 C15 C16 81.32(15)
C20 C15 C16 C17 2.1(2)
C14 C15 C16 C17 -173.23(13)
C15 C16 C17 C18 -1.2(2)
C16 C17 C18 C19 -0.2(2)
C17 C18 C19 C20 0.8(3)
C16 C15 C20 C19 -1.5(2)
C14 C15 C20 C19 173.50(14)
C18 C19 C20 C15 0.1(3)
